data_2100003
loop_
_publ_author_name
'Josse, Micha\"el'
'Dubois, Marc'
'El-Ghozzi, Malika'
'Cellier, Jo\"el'
'Avignant, Daniel'

_publ_section_title
;
 Anti-KSbF~6~ structure of CaTbF~6~ and CdTbF~6~:
 a confirmation of the singular crystal chemistry of Tb^4+^ in fluorides
;
_journal_coden_ASTM ASBSDK
_journal_issue 1
_journal_name_full
;
 Acta Crystallographica, Section B: Structural Science
;
_journal_page_first 1
_journal_page_last 10
_journal_paper_doi 10.1107/s0108768104026928
_journal_volume 61
_journal_year 2005
_chemical_formula_iupac CdTbF6
_chemical_formula_moiety F6CdTb
_chemical_formula_structural CdTbF6
_chemical_formula_sum 'Cd F6 Tb'
_chemical_formula_weight 385.33
_space_group_IT_number 84
_space_group_name_Hall '-P 4c'
_space_group_name_H-M_alt 'P 42/m'
_symmetry_cell_setting tetragonal
_symmetry_space_group_name_Hall '-P 4c'
_symmetry_space_group_name_H-M 'P 42/m'
_cell_angle_alpha 90
_cell_angle_beta 90
_cell_angle_gamma 90
_cell_formula_units_Z 2
_cell_length_a 5.18770(2)
_cell_length_b 5.18770(2)
_cell_length_c 7.69451(3)
_cell_measurement_temperature 293
_cell_volume 207.0770(10)
_diffrn_ambient_temperature 295
_exptl_crystal_density_diffrn 6.18
_cod_depositor_comments
;
 Correcting the _atom_site_type_symbol data item value by changing it
 from 'Ca' to 'Cd' after consulting the original publication.

 Antanas Vaitkus,
 2018-04-20
;
_cod_original_formula_sum 'F6 Cd Tb'
_cod_database_code 2100003

loop_
_symmetry_equiv_pos_site_id
_symmetry_equiv_pos_as_xyz
1 x,y,z
2 -x,-y,-z
3 -x,-y,z
4 x,y,-z
5 '-y, x, z+1/2'
6 'y, -x, 1/2+z'
7 'y, -x, 1/2-z'
8 '-y, x, 1/2-z'

loop_
_atom_site_label
_atom_site_fract_x
_atom_site_fract_y
_atom_site_fract_z
_atom_site_U_iso_or_equiv
_atom_site_thermal_displace_type
_atom_site_occupancy
_atom_site_type_symbol
Cd 0 0 .5 1.67(4) Biso 1 Cd
Tb .5 .5 .75 1.39(4) Biso 1 Tb
F1 .2000(10) .2620(10) .3224(8) 2.10(10) Biso 1 F
F2 .351(3) .693(2) .5 2.10(10) Biso 1 F
